data_4066490
loop_
_publ_author_name
'Hsu, Yu-Lin'
'Liang, Lan-Chang'

_publ_section_title
;
 Alkali Metal Complexes of atert-Butylphosphine-Bridged Biphenolate Ligand
;
_journal_issue 23
_journal_name_full Organometallics
_journal_page_first 6201
_journal_paper_doi 10.1021/om100495e
_journal_volume 29
_journal_year 2010
_chemical_formula_moiety 'C34 H47 O2 P1'
_chemical_formula_sum 'C34 H47 O2 P'
_chemical_formula_weight 518.69
_chemical_name_systematic
;
 ?
;
_space_group_IT_number 14
_symmetry_cell_setting monoclinic
_symmetry_space_group_name_Hall '-P 2yn'
_symmetry_space_group_name_H-M 'P 1 21/n 1'
_atom_sites_solution_hydrogens geom
_atom_sites_solution_primary direct
_atom_sites_solution_secondary difmap
_audit_creation_method SHELXL-97
_cell_angle_alpha 90.00
_cell_angle_beta 96.8540(10)
_cell_angle_gamma 90.00
_cell_formula_units_Z 4
_cell_length_a 10.1513(2)
_cell_length_b 21.4430(5)
_cell_length_c 14.3380(3)
_cell_measurement_reflns_used 21931
_cell_measurement_temperature 200(2)
_cell_measurement_theta_max 25.35
_cell_measurement_theta_min 2.037
_cell_volume 3098.71(11)
_computing_cell_refinement 'HKL Scalepack (Otwinowski & Minor 1997)'
_computing_data_collection 'Collect (Nonius BV, 1997-2000)'
_computing_data_reduction 'HKL Denzo and Scalepack (Otwinowski & Minor 1'
_computing_molecular_graphics 'Ortep-3 for Windows (Farrugia, 1997)'
_computing_publication_material 'WinGX publication routines (Farrugia, 1999)'
_computing_structure_refinement 'SHELXL-97 (Sheldrick, 1997)'
_computing_structure_solution 'SHELXS-86 (Sheldrick, 1986)'
_diffrn_ambient_temperature 200(2)
_diffrn_detector_area_resol_mean 9
_diffrn_measured_fraction_theta_full 0.968
_diffrn_measured_fraction_theta_max 0.968
_diffrn_measurement_device_type KappaCCD
_diffrn_measurement_method 'CCD rotation images, thick slices'
_diffrn_radiation_monochromator graphite
_diffrn_radiation_source 'fine-focus sealed tube'
_diffrn_radiation_type MoK\a
_diffrn_radiation_wavelength 0.71073
_diffrn_reflns_av_R_equivalents 0.0771
_diffrn_reflns_av_sigmaI/netI 0.0553
_diffrn_reflns_limit_h_max 12
_diffrn_reflns_limit_h_min -10
_diffrn_reflns_limit_k_max 25
_diffrn_reflns_limit_k_min -25
_diffrn_reflns_limit_l_max 17
_diffrn_reflns_limit_l_min -16
_diffrn_reflns_number 16460
_diffrn_reflns_theta_full 25.37
_diffrn_reflns_theta_max 25.37
_diffrn_reflns_theta_min 2.23
_exptl_absorpt_coefficient_mu 0.116
_exptl_absorpt_correction_T_max 1.333
_exptl_absorpt_correction_T_min 0.7611
_exptl_absorpt_correction_type multi-scan
_exptl_absorpt_process_details
;
 ?
;
_exptl_crystal_colour colorless
_exptl_crystal_density_diffrn 1.112
_exptl_crystal_density_method 'not measured'
_exptl_crystal_description prism
_exptl_crystal_F_000 1128
_exptl_crystal_size_max 0.8
_exptl_crystal_size_mid 0.75
_exptl_crystal_size_min 0.36
_refine_diff_density_max 1.086
_refine_diff_density_min -0.334
_refine_diff_density_rms 0.079
_refine_ls_extinction_method none
_refine_ls_goodness_of_fit_ref 1.085
_refine_ls_hydrogen_treatment fixed
_refine_ls_matrix_type full
_refine_ls_number_parameters 362
_refine_ls_number_reflns 5510
_refine_ls_number_restraints 0
_refine_ls_restrained_S_all 1.085
_refine_ls_R_factor_all 0.0745
_refine_ls_R_factor_gt 0.0608
_refine_ls_shift/su_max 0.003
_refine_ls_shift/su_mean 0.000
_refine_ls_structure_factor_coef Fsqd
_refine_ls_weighting_details 'calc w=1/[\s^2^(Fo^2^)+(0.0946P)^2^+1.4559P] where P=(Fo^2^+2Fc^2^)/3'
_refine_ls_weighting_scheme calc
_refine_ls_wR_factor_gt 0.1640
_refine_ls_wR_factor_ref 0.1765
_reflns_number_gt 4521
_reflns_number_total 5510
_reflns_threshold_expression >2sigma(I)
_cod_data_source_file om100495e_si_002.cif
_cod_data_source_block 4898_Ph
_cod_original_sg_symbol_H-M 'P 21/n'
_cod_database_code 4066490

loop_
_symmetry_equiv_pos_as_xyz
'x, y, z'
'-x+1/2, y+1/2, -z+1/2'
'-x, -y, -z'
'x-1/2, -y-1/2, z-1/2'

loop_
_atom_site_label
_atom_site_type_symbol
_atom_site_fract_x
_atom_site_fract_y
_atom_site_fract_z
_atom_site_U_iso_or_equiv
_atom_site_adp_type
_atom_site_occupancy
_atom_site_symmetry_multiplicity
_atom_site_calc_flag
_atom_site_refinement_flags
_atom_site_disorder_assembly
_atom_site_disorder_group
P1 P 0.21667(6) 0.25597(3) 0.19713(4) 0.02816(19) Uani 1 1 d . . .
O1 O 0.47216(17) 0.32676(8) 0.22371(11) 0.0395(4) Uani 1 1 d . . .
H1 H 0.4292 0.3064 0.1822 0.059 Uiso 1 1 calc R . .
O2 O 0.36499(17) 0.13645(8) 0.20540(13) 0.0430(5) Uani 1 1 d . . .
H2 H 0.3693 0.1709 0.1813 0.065 Uiso 1 1 calc R . .
C1 C 0.4030(2) 0.33100(10) 0.29965(15) 0.0281(5) Uani 1 1 d . . .
C2 C 0.4618(2) 0.36432(10) 0.37889(16) 0.0289(5) Uani 1 1 d . . .
C3 C 0.6014(2) 0.39268(11) 0.38152(18) 0.0349(5) Uani 1 1 d . . .
C4 C 0.7029(3) 0.34202(14) 0.3666(2) 0.0480(7) Uani 1 1 d . . .
H4A H 0.7893 0.3606 0.3688 0.058 Uiso 1 1 d R . .
H4B H 0.6801 0.3223 0.3067 0.058 Uiso 1 1 d R . .
H4C H 0.7034 0.3115 0.4156 0.058 Uiso 1 1 d R . .
C5 C 0.6025(3) 0.44287(13) 0.3057(2) 0.0478(7) Uani 1 1 d . . .
H5A H 0.6907 0.4595 0.3090 0.057 Uiso 1 1 d R . .
H5B H 0.5415 0.4758 0.3155 0.057 Uiso 1 1 d R . .
H5C H 0.5783 0.4246 0.2449 0.057 Uiso 1 1 d R . .
C6 C 0.6470(3) 0.42315(14) 0.4768(2) 0.0483(7) Uani 1 1 d . . .
H6A H 0.7346 0.4400 0.4765 0.058 Uiso 1 1 d R . .
H6B H 0.6477 0.3927 0.5259 0.058 Uiso 1 1 d R . .
H6C H 0.5864 0.4561 0.4872 0.058 Uiso 1 1 d R . .
C7 C 0.3876(2) 0.37053(11) 0.45332(16) 0.0302(5) Uani 1 1 d . . .
H7 H 0.4207 0.3941 0.5081 0.036 Uiso 1 1 d R . .
C8 C 0.2616(2) 0.34460(10) 0.45539(15) 0.0295(5) Uani 1 1 d . A .
C9 C 0.1817(3) 0.35379(12) 0.53870(16) 0.0358(6) Uani 1 1 d . . .
C10 C 0.2434(7) 0.4022(3) 0.6096(5) 0.056(2) Uani 0.586(11) 1 d P A 1
H10A H 0.2510 0.4414 0.5784 0.084 Uiso 0.586(11) 1 calc PR A 1
H10B H 0.3299 0.3883 0.6359 0.084 Uiso 0.586(11) 1 calc PR A 1
H10C H 0.1881 0.4071 0.6589 0.084 Uiso 0.586(11) 1 calc PR A 1
C11 C 0.0426(7) 0.3739(5) 0.5020(5) 0.048(3) Uani 0.414(11) 1 d P A 1
H11A H 0.0460 0.4126 0.4686 0.073 Uiso 0.414(11) 1 calc PR A 1
H11B H -0.0082 0.3795 0.5537 0.073 Uiso 0.414(11) 1 calc PR A 1
H11C H 0.0017 0.3425 0.4605 0.073 Uiso 0.414(11) 1 calc PR A 1
C12 C 0.1701(9) 0.2929(3) 0.5902(5) 0.058(2) Uani 0.586(11) 1 d P A 1
H12A H 0.2570 0.2785 0.6144 0.087 Uiso 0.586(11) 1 calc PR A 1
H12B H 0.1277 0.2624 0.5477 0.087 Uiso 0.586(11) 1 calc PR A 1
H12C H 0.1183 0.2991 0.6412 0.087 Uiso 0.586(11) 1 calc PR A 1
C10A C 0.2761(13) 0.3478(14) 0.6294(7) 0.160(12) Uani 0.414(11) 1 d P A 2
H10D H 0.3214 0.3085 0.6300 0.240 Uiso 0.414(11) 1 calc PR A 2
H10E H 0.2265 0.3501 0.6823 0.240 Uiso 0.414(11) 1 calc PR A 2
H10F H 0.3397 0.3811 0.6330 0.240 Uiso 0.414(11) 1 calc PR A 2
C11A C 0.097(2) 0.4094(8) 0.5220(13) 0.211(10) Uani 0.586(11) 1 d P A 2
H11D H 0.0472 0.4153 0.5740 0.316 Uiso 0.586(11) 1 calc PR A 2
H11E H 0.0380 0.4040 0.4654 0.316 Uiso 0.586(11) 1 calc PR A 2
H11F H 0.1523 0.4453 0.5159 0.316 Uiso 0.586(11) 1 calc PR A 2
C12A C 0.0813(16) 0.3010(5) 0.5446(10) 0.082(5) Uani 0.414(11) 1 d P A 2
H12D H 0.1278 0.2623 0.5567 0.122 Uiso 0.414(11) 1 calc PR A 2
H12E H 0.0245 0.2982 0.4863 0.122 Uiso 0.414(11) 1 calc PR A 2
H12F H 0.0289 0.3095 0.5946 0.122 Uiso 0.414(11) 1 calc PR A 2
C13 C 0.2109(2) 0.30955(10) 0.37795(15) 0.0289(5) Uani 1 1 d . . .
H13 H 0.1269 0.2890 0.3780 0.035 Uiso 1 1 d R A .
C14 C 0.2789(2) 0.30289(10) 0.29952(15) 0.0281(5) Uani 1 1 d . A .
C15 C 0.0652(2) 0.29256(10) 0.14298(15) 0.0298(5) Uani 1 1 d . . .
C16 C -0.0153(3) 0.33306(12) 0.18687(18) 0.0396(6) Uani 1 1 d . . .
H16 H 0.0046 0.3419 0.2527 0.048 Uiso 1 1 d R . .
C17 C -0.1239(3) 0.36122(14) 0.1364(2) 0.0506(7) Uani 1 1 d . . .
H17 H -0.1782 0.3888 0.1682 0.061 Uiso 1 1 d R . .
C18 C -0.1543(3) 0.34938(16) 0.0417(2) 0.0569(8) Uani 1 1 d . . .
H18 H -0.2290 0.3688 0.0057 0.068 Uiso 1 1 d R . .
C19 C -0.0763(3) 0.30942(16) -0.0030(2) 0.0567(8) Uani 1 1 d . . .
H19 H -0.0955 0.3013 -0.0691 0.068 Uiso 1 1 d R . .
C20 C 0.0325(3) 0.28087(13) 0.04704(17) 0.0439(6) Uani 1 1 d . . .
H20 H 0.0849 0.2520 0.0159 0.053 Uiso 1 1 d R . .
C21 C 0.1665(2) 0.18348(10) 0.25039(15) 0.0272(5) Uani 1 1 d . . .
C22 C 0.0517(2) 0.17826(10) 0.29522(15) 0.0277(5) Uani 1 1 d . . .
H22 H -0.0092 0.2126 0.2940 0.033 Uiso 1 1 d R . .
C23 C 0.0259(2) 0.12452(10) 0.34353(15) 0.0280(5) Uani 1 1 d . . .
C24 C -0.0921(2) 0.11875(11) 0.40074(17) 0.0326(5) Uani 1 1 d . . .
C25 C -0.0370(3) 0.11605(16) 0.50525(19) 0.0551(8) Uani 1 1 d . . .
H25A H -0.1088 0.1121 0.5427 0.066 Uiso 1 1 d R . .
H25B H 0.0117 0.1535 0.5223 0.066 Uiso 1 1 d R . .
H25C H 0.0210 0.0807 0.5160 0.066 Uiso 1 1 d R . .
C26 C -0.1862(3) 0.17424(15) 0.3861(3) 0.0659(10) Uani 1 1 d . . .
H26A H -0.2588 0.1692 0.4227 0.079 Uiso 1 1 d R . .
H26B H -0.2198 0.1771 0.3208 0.079 Uiso 1 1 d R . .
H26C H -0.1385 0.2117 0.4052 0.079 Uiso 1 1 d R . .
C27 C -0.1700(3) 0.05901(12) 0.37564(18) 0.0398(6) Uani 1 1 d . . .
H27A H -0.2428 0.0565 0.4125 0.048 Uiso 1 1 d R . .
H27B H -0.1128 0.0237 0.3889 0.048 Uiso 1 1 d R . .
H27C H -0.2035 0.0592 0.3101 0.048 Uiso 1 1 d R . .
C28 C 0.1156(2) 0.07532(10) 0.34217(15) 0.0289(5) Uani 1 1 d . . .
H28 H 0.0990 0.0374 0.3743 0.035 Uiso 1 1 d R . .
C29 C 0.2291(2) 0.07678(10) 0.29665(15) 0.0279(5) Uani 1 1 d . . .
C30 C 0.3239(2) 0.02065(11) 0.29772(17) 0.0333(5) Uani 1 1 d . . .
C31 C 0.2777(3) -0.03357(12) 0.3545(2) 0.0464(7) Uani 1 1 d . . .
H31A H 0.3383 -0.0679 0.3537 0.056 Uiso 1 1 d R . .
H31B H 0.1911 -0.0463 0.3269 0.056 Uiso 1 1 d R . .
H31C H 0.2736 -0.0207 0.4182 0.056 Uiso 1 1 d R . .
C32 C 0.3300(3) -0.00318(13) 0.19727(19) 0.0461(7) Uani 1 1 d . . .
H32A H 0.3888 -0.0383 0.1986 0.055 Uiso 1 1 d R . .
H32B H 0.3617 0.0294 0.1598 0.055 Uiso 1 1 d R . .
H32C H 0.2427 -0.0155 0.1705 0.055 Uiso 1 1 d R . .
C33 C 0.4638(3) 0.03901(13) 0.3431(2) 0.0504(7) Uani 1 1 d . . .
H33A H 0.5217 0.0036 0.3434 0.060 Uiso 1 1 d R . .
H33B H 0.4584 0.0522 0.4065 0.060 Uiso 1 1 d R . .
H33C H 0.4980 0.0725 0.3086 0.060 Uiso 1 1 d R . .
C34 C 0.2527(2) 0.13305(10) 0.25007(15) 0.0280(5) Uani 1 1 d . . .

loop_
_atom_site_aniso_label
_atom_site_aniso_U_11
_atom_site_aniso_U_22
_atom_site_aniso_U_33
_atom_site_aniso_U_23
_atom_site_aniso_U_13
_atom_site_aniso_U_12
P1 0.0330(4) 0.0254(3) 0.0269(3) -0.0001(2) 0.0069(2) -0.0043(2)
O1 0.0389(10) 0.0466(10) 0.0353(9) -0.0036(8) 0.0142(8) -0.0117(8)
O2 0.0391(11) 0.0353(9) 0.0594(11) 0.0062(8) 0.0256(9) 0.0007(8)
C1 0.0280(12) 0.0257(11) 0.0318(11) 0.0047(9) 0.0078(9) 0.0010(9)
C2 0.0266(12) 0.0245(11) 0.0350(12) 0.0049(9) 0.0010(9) 0.0004(9)
C3 0.0272(12) 0.0343(12) 0.0431(13) 0.0030(10) 0.0036(10) -0.0049(10)
C4 0.0323(15) 0.0518(16) 0.0606(17) 0.0064(14) 0.0082(13) 0.0028(12)
C5 0.0382(15) 0.0442(15) 0.0598(17) 0.0140(13) 0.0010(13) -0.0128(12)
C6 0.0336(14) 0.0550(16) 0.0542(16) -0.0032(13) -0.0035(12) -0.0113(13)
C7 0.0306(13) 0.0281(11) 0.0310(11) -0.0011(9) -0.0006(9) 0.0007(9)
C8 0.0310(13) 0.0288(11) 0.0286(11) 0.0010(9) 0.0034(9) 0.0009(9)
C9 0.0366(14) 0.0409(13) 0.0310(12) -0.0062(10) 0.0077(10) -0.0035(11)
C10 0.056(4) 0.070(4) 0.046(3) -0.029(3) 0.021(3) -0.020(3)
C11 0.025(4) 0.100(7) 0.020(3) -0.001(4) 0.003(3) 0.031(4)
C12 0.086(5) 0.047(3) 0.045(3) 0.000(2) 0.029(4) -0.007(3)
C10A 0.085(9) 0.37(4) 0.033(5) -0.022(11) 0.013(5) 0.007(14)
C11A 0.33(2) 0.147(13) 0.202(14) 0.082(10) 0.218(16) 0.157(14)
C12A 0.102(10) 0.079(7) 0.078(7) -0.027(6) 0.067(7) -0.039(7)
C13 0.0251(12) 0.0307(11) 0.0312(11) 0.0012(9) 0.0047(9) -0.0046(9)
C14 0.0296(12) 0.0254(11) 0.0292(11) 0.0026(9) 0.0033(9) -0.0005(9)
C15 0.0346(13) 0.0259(11) 0.0289(11) 0.0035(9) 0.0031(10) -0.0106(9)
C16 0.0416(15) 0.0403(13) 0.0368(13) 0.0022(11) 0.0034(11) 0.0035(11)
C17 0.0416(16) 0.0506(16) 0.0599(17) 0.0088(14) 0.0072(13) 0.0049(13)
C18 0.0410(17) 0.068(2) 0.0589(18) 0.0217(16) -0.0072(14) -0.0054(15)
C19 0.062(2) 0.0658(19) 0.0373(14) 0.0048(14) -0.0137(14) -0.0114(16)
C20 0.0527(17) 0.0434(14) 0.0340(13) -0.0018(11) -0.0007(12) -0.0063(12)
C21 0.0322(12) 0.0238(10) 0.0258(10) -0.0014(8) 0.0047(9) -0.0045(9)
C22 0.0297(12) 0.0256(11) 0.0281(11) 0.0000(9) 0.0053(9) 0.0010(9)
C23 0.0286(12) 0.0278(11) 0.0278(11) -0.0008(9) 0.0045(9) -0.0038(9)
C24 0.0333(13) 0.0309(12) 0.0361(12) 0.0007(9) 0.0138(10) -0.0029(10)
C25 0.0567(19) 0.074(2) 0.0375(14) -0.0089(14) 0.0169(13) -0.0285(16)
C26 0.058(2) 0.0507(17) 0.099(3) 0.0168(17) 0.053(2) 0.0170(15)
C27 0.0306(13) 0.0465(14) 0.0437(14) -0.0045(12) 0.0104(11) -0.0081(11)
C28 0.0307(12) 0.0255(11) 0.0304(11) 0.0018(9) 0.0035(9) -0.0035(9)
C29 0.0280(12) 0.0251(11) 0.0304(11) -0.0005(9) 0.0030(9) -0.0014(9)
C30 0.0271(12) 0.0300(12) 0.0434(13) 0.0026(10) 0.0067(10) 0.0024(10)
C31 0.0471(16) 0.0322(13) 0.0619(17) 0.0106(12) 0.0144(14) 0.0085(12)
C32 0.0515(17) 0.0363(14) 0.0529(16) -0.0048(12) 0.0159(13) 0.0034(12)
C33 0.0320(15) 0.0465(15) 0.0712(19) 0.0017(14) 0.0004(13) 0.0067(12)
C34 0.0260(12) 0.0292(11) 0.0299(11) -0.0020(9) 0.0073(9) -0.0039(9)

loop_
_atom_type_symbol
_atom_type_description
_atom_type_scat_dispersion_real
_atom_type_scat_dispersion_imag
_atom_type_scat_source
C C 0.0033 0.0016 'International Tables Vol C Tables 4.2.6.8 and 6.1.1.4'
H H 0.0000 0.0000 'International Tables Vol C Tables 4.2.6.8 and 6.1.1.4'
P P 0.1023 0.0942 'International Tables Vol C Tables 4.2.6.8 and 6.1.1.4'
O O 0.0106 0.0060 'International Tables Vol C Tables 4.2.6.8 and 6.1.1.4'

loop_
_geom_angle_atom_site_label_1
_geom_angle_atom_site_label_2
_geom_angle_atom_site_label_3
_geom_angle
C15 P1 C14 107.40(10)
C15 P1 C21 106.38(10)
C14 P1 C21 102.64(10)
C1 O1 H1 109.5
C34 O2 H2 109.5
O1 C1 C14 121.3(2)
O1 C1 C2 117.8(2)
C14 C1 C2 120.9(2)
C7 C2 C1 116.8(2)
C7 C2 C3 121.9(2)
C1 C2 C3 121.3(2)
C4 C3 C5 109.7(2)
C4 C3 C6 106.9(2)
C5 C3 C6 107.8(2)
C4 C3 C2 110.5(2)
C5 C3 C2 110.2(2)
C6 C3 C2 111.7(2)
C3 C4 H4A 109.2
C3 C4 H4B 110.1
H4A C4 H4B 109.5
C3 C4 H4C 109.1
H4A C4 H4C 109.5
H4B C4 H4C 109.5
C3 C5 H5A 108.2
C3 C5 H5B 110.7
H5A C5 H5B 109.5
C3 C5 H5C 109.6
H5A C5 H5C 109.5
H5B C5 H5C 109.5
C3 C6 H6A 109.8
C3 C6 H6B 109.8
H6A C6 H6B 109.5
C3 C6 H6C 108.7
H6A C6 H6C 109.5
H6B C6 H6C 109.5
C2 C7 C8 124.2(2)
C2 C7 H7 120.8
C8 C7 H7 115.1
C13 C8 C7 116.8(2)
C13 C8 C9 120.8(2)
C7 C8 C9 122.4(2)
C11A C9 C11 37.8(10)
C11A C9 C12 134.7(8)
C11 C9 C12 107.1(6)
C11A C9 C10A 120.0(16)
C11 C9 C10A 141.9(7)
C12 C9 C10A 65.7(10)
C11A C9 C12A 103.4(14)
C11 C9 C12A 68.3(9)
C12 C9 C12A 40.9(6)
C10A C9 C12A 104.2(10)
C11A C9 C10 75.1(12)
C11 C9 C10 109.2(5)
C12 C9 C10 108.1(4)
C10A C9 C10 47.6(10)
C12A C9 C10 133.3(5)
C11A C9 C8 109.2(4)
C11 C9 C8 109.0(3)
C12 C9 C8 110.4(3)
C10A C9 C8 108.4(5)
C12A C9 C8 111.4(4)
C10 C9 C8 113.0(3)
C9 C10 H10A 109.5
C9 C10 H10B 109.5
H10A C10 H10B 109.5
C9 C10 H10C 109.5
H10A C10 H10C 109.5
H10B C10 H10C 109.5
C9 C11 H11A 109.5
C9 C11 H11B 109.5
H11A C11 H11B 109.5
C9 C11 H11C 109.5
H11A C11 H11C 109.5
H11B C11 H11C 109.5
C9 C12 H12A 109.5
C9 C12 H12B 109.5
H12A C12 H12B 109.5
C9 C12 H12C 109.5
H12A C12 H12C 109.5
H12B C12 H12C 109.5
C9 C10A H10D 109.5
C9 C10A H10E 109.5
H10D C10A H10E 109.5
C9 C10A H10F 109.5
H10D C10A H10F 109.5
H10E C10A H10F 109.5
C9 C11A H11D 109.5
C9 C11A H11E 109.5
H11D C11A H11E 109.5
C9 C11A H11F 109.5
H11D C11A H11F 109.5
H11E C11A H11F 109.5
C9 C12A H12D 109.5
C9 C12A H12E 109.5
H12D C12A H12E 109.5
C9 C12A H12F 109.5
H12D C12A H12F 109.5
H12E C12A H12F 109.5
C8 C13 C14 121.9(2)
C8 C13 H13 119.5
C14 C13 H13 118.6
C13 C14 C1 119.2(2)
C13 C14 P1 123.13(17)
C1 C14 P1 117.61(17)
C16 C15 C20 118.2(2)
C16 C15 P1 126.06(18)
C20 C15 P1 115.6(2)
C17 C16 C15 120.6(2)
C17 C16 H16 119.2
C15 C16 H16 120.1
C18 C17 C16 120.4(3)
C18 C17 H17 120.5
C16 C17 H17 119.1
C19 C18 C17 120.0(3)
C19 C18 H18 118.7
C17 C18 H18 121.3
C18 C19 C20 120.1(3)
C18 C19 H19 120.9
C20 C19 H19 119.1
C19 C20 C15 120.7(3)
C19 C20 H20 119.7
C15 C20 H20 119.5
C34 C21 C22 119.8(2)
C34 C21 P1 116.88(17)
C22 C21 P1 123.18(17)
C23 C22 C21 120.9(2)
C23 C22 H22 119.1
C21 C22 H22 120.0
C22 C23 C28 117.3(2)
C22 C23 C24 122.7(2)
C28 C23 C24 119.91(19)
C26 C24 C27 108.9(2)
C26 C24 C23 112.3(2)
C27 C24 C23 110.93(19)
C26 C24 C25 108.2(2)
C27 C24 C25 108.4(2)
C23 C24 C25 107.9(2)
C24 C25 H25A 109.7
C24 C25 H25B 109.4
H25A C25 H25B 109.5
C24 C25 H25C 109.3
H25A C25 H25C 109.5
H25B C25 H25C 109.5
C24 C26 H26A 110.3
C24 C26 H26B 109.1
H26A C26 H26B 109.5
C24 C26 H26C 109.0
H26A C26 H26C 109.5
H26B C26 H26C 109.5
C24 C27 H27A 109.2
C24 C27 H27B 109.4
H27A C27 H27B 109.5
C24 C27 H27C 109.8
H27A C27 H27C 109.5
H27B C27 H27C 109.5
C29 C28 C23 124.6(2)
C29 C28 H28 116.6
C23 C28 H28 118.8
C28 C29 C34 115.9(2)
C28 C29 C30 121.96(19)
C34 C29 C30 122.1(2)
C31 C30 C32 107.2(2)
C31 C30 C29 111.7(2)
C32 C30 C29 110.2(2)
C31 C30 C33 107.2(2)
C32 C30 C33 110.0(2)
C29 C30 C33 110.3(2)
C30 C31 H31A 109.9
C30 C31 H31B 108.7
H31A C31 H31B 109.5
C30 C31 H31C 109.8
H31A C31 H31C 109.5
H31B C31 H31C 109.5
C30 C32 H32A 109.7
C30 C32 H32B 109.6
H32A C32 H32B 109.5
C30 C32 H32C 109.1
H32A C32 H32C 109.5
H32B C32 H32C 109.5
C30 C33 H33A 109.4
C30 C33 H33B 108.7
H33A C33 H33B 109.5
C30 C33 H33C 110.2
H33A C33 H33C 109.5
H33B C33 H33C 109.5
O2 C34 C21 121.15(19)
O2 C34 C29 117.5(2)
C21 C34 C29 121.3(2)

loop_
_geom_bond_atom_site_label_1
_geom_bond_atom_site_label_2
_geom_bond_distance
P1 C15 1.816(2)
P1 C14 1.829(2)
P1 C21 1.831(2)
O1 C1 1.367(3)
O1 H1 0.8200
O2 C34 1.374(3)
O2 H2 0.8200
C1 C14 1.396(3)
C1 C2 1.413(3)
C2 C7 1.385(3)
C2 C3 1.538(3)
C3 C4 1.530(4)
C3 C5 1.531(4)
C3 C6 1.535(4)
C4 H4A 0.9600
C4 H4B 0.9599
C4 H4C 0.9600
C5 H5A 0.9601
C5 H5B 0.9600
C5 H5C 0.9599
C6 H6A 0.9599
C6 H6B 0.9600
C6 H6C 0.9599
C7 C8 1.398(3)
C7 H7 0.9600
C8 C13 1.388(3)
C8 C9 1.534(3)
C9 C11A 1.471(11)
C9 C11 1.509(7)
C9 C12 1.511(6)
C9 C10A 1.526(12)
C9 C12A 1.532(9)
C9 C10 1.533(5)
C10 H10A 0.9600
C10 H10B 0.9600
C10 H10C 0.9600
C11 H11A 0.9600
C11 H11B 0.9600
C11 H11C 0.9600
C12 H12A 0.9600
C12 H12B 0.9600
C12 H12C 0.9600
C10A H10D 0.9600
C10A H10E 0.9600
C10A H10F 0.9600
C11A H11D 0.9600
C11A H11E 0.9600
C11A H11F 0.9600
C12A H12D 0.9600
C12A H12E 0.9600
C12A H12F 0.9600
C13 C14 1.395(3)
C13 H13 0.9600
C15 C16 1.393(4)
C15 C20 1.399(3)
C16 C17 1.383(4)
C16 H16 0.9600
C17 C18 1.379(4)
C17 H17 0.9601
C18 C19 1.376(5)
C18 H18 0.9600
C19 C20 1.386(4)
C19 H19 0.9599
C20 H20 0.9601
C21 C34 1.391(3)
C21 C22 1.401(3)
C22 C23 1.386(3)
C22 H22 0.9600
C23 C28 1.395(3)
C23 C24 1.535(3)
C24 C26 1.525(4)
C24 C27 1.526(3)
C24 C25 1.537(4)
C25 H25A 0.9600
C25 H25B 0.9600
C25 H25C 0.9601
C26 H26A 0.9600
C26 H26B 0.9599
C26 H26C 0.9600
C27 H27A 0.9600
C27 H27B 0.9600
C27 H27C 0.9600
C28 C29 1.391(3)
C28 H28 0.9600
C29 C34 1.413(3)
C29 C30 1.540(3)
C30 C31 1.525(3)
C30 C32 1.536(3)
C30 C33 1.540(4)
C31 H31A 0.9600
C31 H31B 0.9600
C31 H31C 0.9599
C32 H32A 0.9600
C32 H32B 0.9600
C32 H32C 0.9600
C33 H33A 0.9600
C33 H33B 0.9600
C33 H33C 0.9602
